data_2108483
loop_
_publ_author_name
'Hu, Yi-Chen'
'Bai, Chao'
'Hu, Huai-Ming'
'Li, Chuan-Ti'
'Zhang, Tian-Hua'
'Liu, Weisheng'

_publ_section_title
;
 Lanthanide coordination polymers based on designed bifunctional
 2-(2,2':6',2{^{\prime\prime}}-terpyridin-4'-yl)benzenesulfonate ligand:
 syntheses, structural diversity and highly tunable emission
;
_journal_coeditor_code UM5030SUP1
_journal_issue 5
_journal_name_full 'Acta Crystallographica Section B'
_journal_page_first
;
;
_journal_paper_doi 10.1107/S2052520619010047
_journal_volume 75
_journal_year 2019
_chemical_formula_moiety 'C67 H58 N6 O26 S2 Yb4, 4(O)'
_chemical_formula_sum 'C67 H58 N6 O30 S2 Yb4'
_chemical_formula_weight 2183.47
_space_group_crystal_system monoclinic
_space_group_IT_number 15
_space_group_name_Hall '-C 2yc'
_space_group_name_H-M_alt 'C 1 2/c 1'
_symmetry_space_group_name_Hall '-C 2yc'
_symmetry_space_group_name_H-M 'C 1 2/c 1'
_atom_sites_solution_hydrogens geom
_audit_creation_method SHELXL-2014/7
_cell_angle_alpha 90
_cell_angle_beta 124.895(2)
_cell_angle_gamma 90
_cell_formula_units_Z 4
_cell_length_a 39.474(8)
_cell_length_b 8.6567(17)
_cell_length_c 25.670(5)
_cell_measurement_reflns_used 2917
_cell_measurement_temperature 296(2)
_cell_measurement_theta_max 25.29
_cell_measurement_theta_min 2.44
_cell_volume 7195(2)
_computing_cell_refinement 'Bruker SAINT'
_computing_data_collection 'Bruker APEX2'
_computing_data_reduction 'Bruker SAINT'
_computing_molecular_graphics 'Bruker SHELXTL'
_computing_publication_material 'Bruker SHELXTL'
_computing_structure_refinement 'SHELXL-2014/7 (Sheldrick, 2014)'
_computing_structure_solution 'SHELXS-97 (Sheldrick, 2008)'
_diffrn_ambient_temperature 296(2)
_diffrn_measured_fraction_theta_full 0.998
_diffrn_measured_fraction_theta_max 0.998
_diffrn_measurement_device_type 'Bruker APEX-II CCD'
_diffrn_measurement_method '\f and \w scans'
_diffrn_radiation_type MoK\a
_diffrn_radiation_wavelength 0.71073
_diffrn_reflns_av_R_equivalents 0.0529
_diffrn_reflns_av_unetI/netI 0.0646
_diffrn_reflns_Laue_measured_fraction_full 0.998
_diffrn_reflns_Laue_measured_fraction_max 0.998
_diffrn_reflns_limit_h_max 46
_diffrn_reflns_limit_h_min -43
_diffrn_reflns_limit_k_max 10
_diffrn_reflns_limit_k_min -9
_diffrn_reflns_limit_l_max 22
_diffrn_reflns_limit_l_min -30
_diffrn_reflns_number 17507
_diffrn_reflns_point_group_measured_fraction_full 0.998
_diffrn_reflns_point_group_measured_fraction_max 0.998
_diffrn_reflns_theta_full 25.050
_diffrn_reflns_theta_max 25.050
_diffrn_reflns_theta_min 1.594
_exptl_absorpt_coefficient_mu 5.302
_exptl_absorpt_correction_T_max 0.856
_exptl_absorpt_correction_T_min 0.789
_exptl_absorpt_correction_type multi-scan
_exptl_absorpt_process_details sadabs
_exptl_crystal_colour yellow
_exptl_crystal_density_diffrn 2.016
_exptl_crystal_description block
_exptl_crystal_F_000 4216
_exptl_crystal_size_max 0.12
_exptl_crystal_size_mid 0.10
_exptl_crystal_size_min 0.08
_refine_diff_density_max 0.999
_refine_diff_density_min -0.924
_refine_diff_density_rms 0.147
_refine_ls_extinction_method none
_refine_ls_goodness_of_fit_ref 1.014
_refine_ls_hydrogen_treatment constr
_refine_ls_matrix_type full
_refine_ls_number_parameters 492
_refine_ls_number_reflns 6366
_refine_ls_number_restraints 0
_refine_ls_restrained_S_all 1.014
_refine_ls_R_factor_all 0.0602
_refine_ls_R_factor_gt 0.0372
_refine_ls_shift/su_max 0.001
_refine_ls_shift/su_mean 0.000
_refine_ls_structure_factor_coef Fsqd
_refine_ls_weighting_details 'w=1/[\s^2^(Fo^2^)+(0.0232P)^2^] where P=(Fo^2^+2Fc^2^)/3'
_refine_ls_weighting_scheme calc
_refine_ls_wR_factor_gt 0.0669
_refine_ls_wR_factor_ref 0.0739
_reflns_Friedel_coverage 0.000
_reflns_number_gt 4703
_reflns_number_total 6366
_reflns_threshold_expression 'I > 2\s(I)'
_cod_data_source_file um5030sup1.cif
_cod_data_source_block 3
_cod_database_code 2108483
_publcif_datablock.id {9bc08b54-ac99-4153-b0dc-cf740312499a}

_shelx_shelxl_version_number 2014/7
_shelx_space_group_comment
; 
The symmetry employed for this shelxl refinement is uniquely defined 
by the following loop, which should always be used as a source of 
symmetry information in preference to the above space-group names. 
They are only intended as comments. 
;
_publcif_info_exptl_table_max_cols 4
_publcif_info_exptl_table_use_headnotes n

loop_
_space_group_symop_operation_xyz
'x, y, z'
'-x, y, -z+1/2'
'x+1/2, y+1/2, z'
'-x+1/2, y+1/2, -z+1/2'
'-x, -y, -z'
'x, -y, z-1/2'
'-x+1/2, -y+1/2, -z'
'x+1/2, -y+1/2, z-1/2'

loop_
_atom_site_label
_atom_site_type_symbol
_atom_site_fract_x
_atom_site_fract_y
_atom_site_fract_z
_atom_site_U_iso_or_equiv
_atom_site_adp_type
_atom_site_occupancy
_atom_site_site_symmetry_order
_atom_site_calc_flag
_atom_site_refinement_flags_posn
_atom_site_refinement_flags_adp
_atom_site_refinement_flags_occupancy
Yb1 Yb 0.13568(2) 0.54182(3) 0.28109(2) 0.02122(9) Uani 1 1 d . . .
Yb2 Yb 0.03415(2) 0.55663(3) 0.08921(2) 0.02319(9) Uani 1 1 d . . .
S1 S 0.25400(6) 0.8856(2) 0.61052(8) 0.0314(5) Uani 1 1 d . . .
N1 N 0.17019(17) 0.3112(6) 0.3486(2) 0.0265(14) Uani 1 1 d . . .
N2 N 0.15559(16) 0.5702(6) 0.3905(2) 0.0241(13) Uani 1 1 d . . .
N3 N 0.11110(17) 0.7817(6) 0.3014(2) 0.0276(15) Uani 1 1 d . . .
O1 O 0.29624(14) 0.9044(5) 0.6677(2) 0.0340(13) Uani 1 1 d . . .
O2 O 0.25352(17) 0.8332(7) 0.5570(2) 0.0565(17) Uani 1 1 d . . .
O3 O 0.22934(18) 1.0210(6) 0.5988(3) 0.0667(19) Uani 1 1 d . . .
O4 O 0.13842(16) 0.7150(5) 0.2181(2) 0.0384(14) Uani 1 1 d . . .
O5 O 0.08974(14) 0.7012(5) 0.1148(2) 0.0321(12) Uani 1 1 d . . .
O6 O 0.12980(15) 1.3781(5) 0.2097(2) 0.0362(13) Uani 1 1 d . . .
O7 O 0.08168(15) 1.3807(6) 0.1050(2) 0.0384(14) Uani 1 1 d . . .
O8 O 0.01253(15) 0.3178(5) 0.1090(2) 0.0375(14) Uani 1 1 d . . .
O9 O -0.01044(14) 0.3640(5) 0.01067(19) 0.0277(12) Uani 1 1 d . . .
O10 O -0.03145(14) -0.3754(5) 0.0634(2) 0.0350(13) Uani 1 1 d . . .
O11 O 0.01484(15) -0.1916(5) 0.0969(2) 0.0346(13) Uani 1 1 d . . .
O12 O 0.08102(15) 0.4360(6) 0.2824(2) 0.0382(13) Uani 1 1 d . . .
O13 O 0.06128(14) 0.5603(5) 0.19553(19) 0.0274(11) Uani 1 1 d . . .
C1 C 0.1779(2) 0.1848(8) 0.3263(3) 0.036(2) Uani 1 1 d . . .
H1 H 0.1706 0.1861 0.2848 0.043 Uiso 1 1 calc R U .
C2 C 0.1962(2) 0.0544(9) 0.3621(3) 0.039(2) Uani 1 1 d . . .
H2 H 0.2004 -0.0310 0.3444 0.047 Uiso 1 1 calc R U .
C3 C 0.2083(2) 0.0497(8) 0.4237(4) 0.0365(19) Uani 1 1 d . . .
H3 H 0.2206 -0.0381 0.4485 0.044 Uiso 1 1 calc R U .
C4 C 0.2017(2) 0.1797(7) 0.4480(3) 0.0278(17) Uani 1 1 d . . .
H4 H 0.2096 0.1802 0.4898 0.033 Uiso 1 1 calc R U .
C5 C 0.1831(2) 0.3105(8) 0.4099(3) 0.0252(17) Uani 1 1 d . . .
C6 C 0.1762(2) 0.4555(8) 0.4339(3) 0.0263(16) Uani 1 1 d . . .
C7 C 0.1916(2) 0.4731(8) 0.4977(3) 0.0285(17) Uani 1 1 d . . .
H7 H 0.2049 0.3912 0.5257 0.034 Uiso 1 1 calc R U .
C8 C 0.1868(2) 0.6147(8) 0.5197(3) 0.0233(16) Uani 1 1 d . . .
C9 C 0.1651(2) 0.7311(8) 0.4752(3) 0.0279(17) Uani 1 1 d . . .
H9 H 0.1611 0.8264 0.4877 0.034 Uiso 1 1 calc R U .
C10 C 0.1493(2) 0.7035(7) 0.4117(3) 0.0234(16) Uani 1 1 d . . .
C11 C 0.1239(2) 0.8210(7) 0.3616(3) 0.0223(16) Uani 1 1 d . . .
C12 C 0.1128(2) 0.9621(8) 0.3741(3) 0.0288(17) Uani 1 1 d . . .
H12 H 0.1210 0.9850 0.4152 0.035 Uiso 1 1 calc R U .
C13 C 0.0901(2) 1.0669(8) 0.3264(3) 0.0351(19) Uani 1 1 d . . .
H13 H 0.0842 1.1637 0.3352 0.042 Uiso 1 1 calc R U .
C14 C 0.0760(2) 1.0268(8) 0.2654(3) 0.0345(19) Uani 1 1 d . . .
H14 H 0.0595 1.0941 0.2318 0.041 Uiso 1 1 calc R U .
C15 C 0.0869(2) 0.8839(8) 0.2550(3) 0.0347(19) Uani 1 1 d . . .
H15 H 0.0770 0.8570 0.2135 0.042 Uiso 1 1 calc R U .
C16 C 0.2035(2) 0.6272(8) 0.5889(3) 0.0250(16) Uani 1 1 d . . .
C17 C 0.1900(2) 0.5171(8) 0.6117(3) 0.036(2) Uani 1 1 d . . .
H17 H 0.1709 0.4438 0.5839 0.043 Uiso 1 1 calc R U .
C18 C 0.2039(2) 0.5126(8) 0.6748(3) 0.038(2) Uani 1 1 d . . .
H18 H 0.1935 0.4386 0.6885 0.045 Uiso 1 1 calc R U .
C19 C 0.2329(2) 0.6165(9) 0.7173(3) 0.041(2) Uani 1 1 d . . .
H19 H 0.2426 0.6131 0.7599 0.049 Uiso 1 1 calc R U .
C20 C 0.2473(2) 0.7265(9) 0.6955(3) 0.0335(19) Uani 1 1 d . . .
H20 H 0.2675 0.7956 0.7244 0.040 Uiso 1 1 calc R U .
C21 C 0.2328(2) 0.7375(7) 0.6317(3) 0.0224(16) Uani 1 1 d . . .
C22 C 0.1214(2) 0.7610(7) 0.1621(3) 0.0272(17) Uani 1 1 d . . .
C23 C 0.1395(2) 0.8997(7) 0.1508(3) 0.0274(17) Uani 1 1 d . . .
H23A H 0.1362 0.8896 0.1105 0.033 Uiso 1 1 calc R U .
H23B H 0.1687 0.9086 0.1843 0.033 Uiso 1 1 calc R U .
C24 C 0.1162(2) 1.0433(8) 0.1500(3) 0.0354(19) Uani 1 1 d . . .
H24A H 0.0875 1.0364 0.1142 0.042 Uiso 1 1 calc R U .
H24B H 0.1171 1.0454 0.1886 0.042 Uiso 1 1 calc R U .
C25 C 0.1347(2) 1.1930(7) 0.1450(3) 0.0301(18) Uani 1 1 d . . .
H25A H 0.1642 1.1952 0.1776 0.036 Uiso 1 1 calc R U .
H25B H 0.1303 1.1991 0.1039 0.036 Uiso 1 1 calc R U .
C26 C 0.1139(2) 1.3296(7) 0.1537(3) 0.0254(17) Uani 1 1 d . . .
C27 C -0.0078(2) 0.2731(8) 0.0527(3) 0.0295(18) Uani 1 1 d . . .
C28 C -0.0288(2) 0.1202(8) 0.0331(3) 0.036(2) Uani 1 1 d . . .
H28A H -0.0117 0.0482 0.0289 0.043 Uiso 1 1 calc R U .
H28B H -0.0547 0.1307 -0.0084 0.043 Uiso 1 1 calc R U .
C29 C -0.0377(2) 0.0516(8) 0.0794(3) 0.0343(18) Uani 1 1 d . . .
H29A H -0.0127 0.0548 0.1222 0.041 Uiso 1 1 calc R U .
H29B H -0.0583 0.1146 0.0787 0.041 Uiso 1 1 calc R U .
C30 C -0.0532(2) -0.1153(8) 0.0629(4) 0.041(2) Uani 1 1 d . . .
H30A H -0.0639 -0.1443 0.0874 0.050 Uiso 1 1 calc R U .
H30B H -0.0760 -0.1195 0.0183 0.050 Uiso 1 1 calc R U .
C31 C -0.0213(2) -0.2329(8) 0.0748(3) 0.0265(17) Uani 1 1 d . . .
C32 C 0.0525(2) 0.4923(9) 0.2314(3) 0.0321(19) Uani 1 1 d . . .
C33 C 0.0089(3) 0.4970(16) 0.2105(4) 0.105(5) Uani 1 1 d . . .
H33A H -0.0088 0.4656 0.1664 0.126 Uiso 1 1 calc R U .
H33B H 0.0018 0.6025 0.2133 0.126 Uiso 1 1 calc R U .
C34 C 0.0000 0.3923(19) 0.2500 0.144(10) Uani 1 2 d S T P
H34A H 0.0236 0.3268 0.2779 0.173 Uiso 0.5 1 calc R U P
H34B H -0.0236 0.3268 0.2221 0.173 Uiso 0.5 1 calc R U P
O14 O 0.14392(19) 0.1126(7) 0.5145(3) 0.072(2) Uani 1 1 d . . .
O15 O 0.9035(2) 0.3985(9) -0.0016(4) 0.114(3) Uani 1 1 d . . .

loop_
_atom_site_aniso_label
_atom_site_aniso_U_11
_atom_site_aniso_U_22
_atom_site_aniso_U_33
_atom_site_aniso_U_23
_atom_site_aniso_U_13
_atom_site_aniso_U_12
Yb1 0.02104(17) 0.02171(16) 0.01488(16) -0.00071(12) 0.00673(13) -0.00128(13)
Yb2 0.02392(18) 0.02331(17) 0.01495(16) -0.00041(13) 0.00678(13) 0.00012(14)
S1 0.0240(10) 0.0338(11) 0.0241(10) 0.0038(8) 0.0065(8) -0.0050(8)
N1 0.026(3) 0.026(3) 0.025(3) 0.000(3) 0.013(3) 0.003(3)
N2 0.021(3) 0.020(3) 0.024(3) 0.004(2) 0.009(3) 0.001(2)
N3 0.031(4) 0.023(3) 0.015(3) 0.000(2) 0.005(3) -0.002(3)
O1 0.021(3) 0.044(3) 0.025(3) -0.002(2) 0.007(2) -0.011(2)
O2 0.059(4) 0.084(4) 0.030(3) -0.022(3) 0.027(3) -0.044(3)
O3 0.043(4) 0.039(4) 0.099(5) 0.027(3) 0.030(4) 0.007(3)
O4 0.046(3) 0.036(3) 0.025(3) 0.005(2) 0.016(3) -0.004(3)
O5 0.028(3) 0.035(3) 0.024(3) 0.004(2) 0.009(2) -0.001(2)
O6 0.048(3) 0.032(3) 0.021(3) -0.006(2) 0.015(2) 0.002(2)
O7 0.034(3) 0.037(3) 0.026(3) 0.002(2) 0.006(2) 0.008(2)
O8 0.045(3) 0.040(3) 0.015(3) -0.002(2) 0.010(2) -0.011(3)
O9 0.030(3) 0.029(3) 0.016(2) 0.004(2) 0.009(2) -0.003(2)
O10 0.029(3) 0.028(3) 0.038(3) -0.006(2) 0.013(2) -0.001(2)
O11 0.029(3) 0.029(3) 0.033(3) -0.001(2) 0.010(2) 0.003(2)
O12 0.032(3) 0.048(3) 0.022(3) 0.010(2) 0.008(2) -0.004(3)
O13 0.025(3) 0.037(3) 0.017(2) -0.005(2) 0.011(2) 0.004(2)
C1 0.039(5) 0.037(5) 0.022(4) 0.000(3) 0.011(4) 0.013(4)
C2 0.029(4) 0.041(5) 0.037(5) -0.008(4) 0.013(4) 0.010(4)
C3 0.027(4) 0.026(4) 0.045(5) 0.012(4) 0.014(4) 0.011(4)
C4 0.032(4) 0.027(4) 0.025(4) 0.010(3) 0.017(3) 0.002(3)
C5 0.017(4) 0.031(4) 0.016(4) 0.001(3) 0.003(3) -0.001(3)
C6 0.023(4) 0.032(4) 0.020(4) -0.005(3) 0.010(3) -0.012(3)
C7 0.029(4) 0.031(4) 0.018(4) 0.007(3) 0.010(3) -0.002(3)
C8 0.023(4) 0.030(4) 0.020(4) -0.005(3) 0.014(3) -0.007(3)
C9 0.031(4) 0.026(4) 0.024(4) -0.005(3) 0.013(3) -0.007(3)
C10 0.020(4) 0.023(4) 0.021(4) -0.004(3) 0.007(3) -0.008(3)
C11 0.020(4) 0.025(4) 0.015(4) -0.001(3) 0.006(3) -0.004(3)
C12 0.031(4) 0.033(4) 0.026(4) -0.004(3) 0.019(3) -0.001(3)
C13 0.042(5) 0.019(4) 0.036(5) 0.000(3) 0.017(4) 0.004(3)
C14 0.035(5) 0.033(4) 0.033(4) 0.007(3) 0.019(4) 0.014(4)
C15 0.038(5) 0.034(4) 0.022(4) 0.001(3) 0.011(4) 0.005(4)
C16 0.026(4) 0.030(4) 0.014(4) 0.001(3) 0.009(3) -0.001(3)
C17 0.038(5) 0.040(5) 0.022(4) -0.001(3) 0.013(4) -0.015(4)
C18 0.043(5) 0.041(5) 0.031(4) 0.016(4) 0.023(4) 0.003(4)
C19 0.042(5) 0.058(6) 0.021(4) 0.007(4) 0.018(4) 0.004(4)
C20 0.026(4) 0.049(5) 0.016(4) -0.004(3) 0.007(3) 0.002(4)
C21 0.020(4) 0.026(4) 0.011(3) 0.001(3) 0.003(3) 0.000(3)
C22 0.029(4) 0.019(4) 0.034(5) 0.001(3) 0.018(4) 0.009(3)
C23 0.025(4) 0.027(4) 0.026(4) 0.001(3) 0.012(3) 0.000(3)
C24 0.038(5) 0.031(4) 0.041(5) -0.003(4) 0.025(4) -0.005(4)
C25 0.034(5) 0.022(4) 0.037(5) -0.003(3) 0.022(4) 0.002(3)
C26 0.038(5) 0.014(4) 0.032(4) -0.004(3) 0.025(4) -0.004(3)
C27 0.028(4) 0.025(4) 0.034(5) 0.005(3) 0.017(4) 0.003(3)
C28 0.045(5) 0.035(4) 0.019(4) 0.009(3) 0.014(4) -0.005(4)
C29 0.037(5) 0.031(4) 0.045(5) 0.004(4) 0.029(4) 0.007(4)
C30 0.038(5) 0.031(4) 0.062(6) 0.008(4) 0.033(4) 0.000(4)
C31 0.031(5) 0.030(4) 0.018(4) 0.004(3) 0.013(3) 0.000(3)
C32 0.028(4) 0.050(5) 0.020(4) -0.011(3) 0.015(4) -0.005(4)
C33 0.051(7) 0.226(15) 0.040(6) 0.038(7) 0.027(5) -0.019(8)
C34 0.048(11) 0.074(13) 0.24(2) 0.000 0.039(14) 0.000
O14 0.060(4) 0.094(5) 0.053(4) -0.028(3) 0.027(3) -0.009(4)
O15 0.051(5) 0.095(6) 0.156(7) 0.015(5) 0.035(5) 0.004(4)

loop_
_atom_type_symbol
_atom_type_description
_atom_type_scat_dispersion_real
_atom_type_scat_dispersion_imag
_atom_type_scat_source
C C 0.0033 0.0016 'International Tables Vol C Tables 4.2.6.8 and 6.1.1.4'
H H 0.0000 0.0000 'International Tables Vol C Tables 4.2.6.8 and 6.1.1.4'
N N 0.0061 0.0033 'International Tables Vol C Tables 4.2.6.8 and 6.1.1.4'
O O 0.0106 0.0060 'International Tables Vol C Tables 4.2.6.8 and 6.1.1.4'
Yb Yb -0.3850 5.5486 'International Tables Vol C Tables 4.2.6.8 and 6.1.1.4'
S S 0.1246 0.1234 'International Tables Vol C Tables 4.2.6.8 and 6.1.1.4'

loop_
_geom_angle_atom_site_label_1
_geom_angle_atom_site_label_2
_geom_angle_atom_site_label_3
_geom_angle
_geom_angle_site_symmetry_1
_geom_angle_site_symmetry_3
O6 Yb1 O4 81.82(18) 1_545 .
O6 Yb1 O1 97.99(18) 1_545 7_566
O4 Yb1 O1 75.58(17) . 7_566
O6 Yb1 O12 95.71(18) 1_545 .
O4 Yb1 O12 133.46(17) . .
O1 Yb1 O12 149.57(15) 7_566 .
O6 Yb1 N2 145.15(17) 1_545 .
O4 Yb1 N2 129.68(17) . .
O1 Yb1 N2 79.58(17) 7_566 .
O12 Yb1 N2 73.72(17) . .
O6 Yb1 O13 78.34(16) 1_545 .
O4 Yb1 O13 80.76(17) . .
O1 Yb1 O13 156.34(16) 7_566 .
O12 Yb1 O13 53.59(15) . .
N2 Yb1 O13 116.74(17) . .
O6 Yb1 N3 147.37(17) 1_545 .
O4 Yb1 N3 77.18(18) . .
O1 Yb1 N3 100.59(18) 7_566 .
O12 Yb1 N3 81.40(18) . .
N2 Yb1 N3 65.31(17) . .
O13 Yb1 N3 73.88(16) . .
O6 Yb1 N1 79.57(17) 1_545 .
O4 Yb1 N1 143.62(19) . .
O1 Yb1 N1 76.40(17) 7_566 .
O12 Yb1 N1 79.56(18) . .
N2 Yb1 N1 65.98(17) . .
O13 Yb1 N1 124.93(17) . .
N3 Yb1 N1 130.88(18) . .
O7 Yb2 O5 75.79(18) 1_545 .
O7 Yb2 O9 99.77(17) 1_545 5_565
O5 Yb2 O9 82.30(16) . 5_565
O7 Yb2 O13 91.22(16) 1_545 .
O5 Yb2 O13 86.12(16) . .
O9 Yb2 O13 161.53(16) 5_565 .
O7 Yb2 O10 152.19(17) 1_545 1_565
O5 Yb2 O10 132.03(17) . 1_565
O9 Yb2 O10 86.00(17) 5_565 1_565
O13 Yb2 O10 91.18(16) . 1_565
O7 Yb2 O11 151.88(18) 1_545 1_565
O5 Yb2 O11 76.79(17) . 1_565
O9 Yb2 O11 82.55(16) 5_565 1_565
O13 Yb2 O11 80.82(15) . 1_565
O10 Yb2 O11 55.57(16) 1_565 1_565
O7 Yb2 O8 75.02(19) 1_545 .
O5 Yb2 O8 144.58(16) . .
O9 Yb2 O8 122.17(15) 5_565 .
O13 Yb2 O8 74.92(16) . .
O10 Yb2 O8 78.88(17) 1_565 .
O11 Yb2 O8 127.46(19) 1_565 .
O7 Yb2 O9 79.60(16) 1_545 .
O5 Yb2 O9 137.76(16) . .
O9 Yb2 O9 68.65(18) 5_565 .
O13 Yb2 O9 128.45(15) . .
O10 Yb2 O9 77.26(16) 1_565 .
O11 Yb2 O9 126.18(16) 1_565 .
O8 Yb2 O9 53.63(15) . .
O7 Yb2 C31 177.99(18) 1_545 1_565
O5 Yb2 C31 103.9(2) . 1_565
O9 Yb2 C31 82.14(18) 5_565 1_565
O13 Yb2 C31 86.77(17) . 1_565
O10 Yb2 C31 28.19(17) 1_565 1_565
O11 Yb2 C31 27.44(17) 1_565 1_565
O8 Yb2 C31 104.6(2) . 1_565
O9 Yb2 C31 101.77(18) . 1_565
O7 Yb2 Yb2 89.24(11) 1_545 5_565
O5 Yb2 Yb2 112.58(11) . 5_565
O9 Yb2 Yb2 35.58(11) 5_565 5_565
O13 Yb2 Yb2 160.77(12) . 5_565
O10 Yb2 Yb2 79.71(11) 1_565 5_565
O11 Yb2 Yb2 107.03(11) 1_565 5_565
O8 Yb2 Yb2 86.64(11) . 5_565
O9 Yb2 Yb2 33.07(10) . 5_565
C31 Yb2 Yb2 92.71(14) 1_565 5_565
O2 S1 O3 114.7(4) . .
O2 S1 O1 112.2(3) . .
O3 S1 O1 111.3(3) . .
O2 S1 C21 108.3(3) . .
O3 S1 C21 105.7(3) . .
O1 S1 C21 103.7(3) . .
C5 N1 C1 117.8(6) . .
C5 N1 Yb1 120.6(4) . .
C1 N1 Yb1 121.6(4) . .
C10 N2 C6 117.0(6) . .
C10 N2 Yb1 122.0(4) . .
C6 N2 Yb1 120.9(4) . .
C15 N3 C11 117.0(6) . .
C15 N3 Yb1 122.0(5) . .
C11 N3 Yb1 120.8(4) . .
S1 O1 Yb1 153.3(3) . 7_566
C22 O4 Yb1 145.1(5) . .
C22 O5 Yb2 140.4(5) . .
C26 O6 Yb1 153.8(4) . 1_565
C26 O7 Yb2 133.0(5) . 1_565
C27 O8 Yb2 95.3(4) . .
C27 O9 Yb2 155.6(4) . 5_565
C27 O9 Yb2 92.9(4) . .
Yb2 O9 Yb2 111.35(18) 5_565 .
C31 O10 Yb2 91.5(4) . 1_545
C31 O11 Yb2 92.1(4) . 1_545
C32 O12 Yb1 96.7(4) . .
C32 O13 Yb2 135.0(4) . .
C32 O13 Yb1 90.2(4) . .
Yb2 O13 Yb1 124.5(2) . .
N1 C1 C2 122.9(7) . .
N1 C1 H1 118.6 . .
C2 C1 H1 118.6 . .
C3 C2 C1 120.2(7) . .
C3 C2 H2 119.9 . .
C1 C2 H2 119.9 . .
C2 C3 C4 117.8(6) . .
C2 C3 H3 121.1 . .
C4 C3 H3 121.1 . .
C3 C4 C5 120.2(7) . .
C3 C4 H4 119.9 . .
C5 C4 H4 119.9 . .
N1 C5 C4 121.1(6) . .
N1 C5 C6 116.3(6) . .
C4 C5 C6 122.7(6) . .
N2 C6 C7 122.5(6) . .
N2 C6 C5 116.1(6) . .
C7 C6 C5 121.3(6) . .
C6 C7 C8 120.0(6) . .
C6 C7 H7 120.0 . .
C8 C7 H7 120.0 . .
C9 C8 C7 117.5(6) . .
C9 C8 C16 124.5(6) . .
C7 C8 C16 117.9(6) . .
C8 C9 C10 119.3(6) . .
C8 C9 H9 120.3 . .
C10 C9 H9 120.3 . .
N2 C10 C9 123.5(6) . .
N2 C10 C11 115.0(6) . .
C9 C10 C11 121.5(6) . .
N3 C11 C12 121.2(6) . .
N3 C11 C10 115.9(6) . .
C12 C11 C10 122.9(6) . .
C13 C12 C11 120.4(6) . .
C13 C12 H12 119.8 . .
C11 C12 H12 119.8 . .
C12 C13 C14 118.9(7) . .
C12 C13 H13 120.6 . .
C14 C13 H13 120.6 . .
C13 C14 C15 118.6(6) . .
C13 C14 H14 120.7 . .
C15 C14 H14 120.7 . .
N3 C15 C14 123.9(7) . .
N3 C15 H15 118.1 . .
C14 C15 H15 118.1 . .
C17 C16 C21 118.7(6) . .
C17 C16 C8 116.0(6) . .
C21 C16 C8 125.2(6) . .
C16 C17 C18 121.9(7) . .
C16 C17 H17 119.1 . .
C18 C17 H17 119.1 . .
C19 C18 C17 120.3(7) . .
C19 C18 H18 119.8 . .
C17 C18 H18 119.8 . .
C18 C19 C20 118.7(7) . .
C18 C19 H19 120.6 . .
C20 C19 H19 120.6 . .
C19 C20 C21 122.3(7) . .
C19 C20 H20 118.9 . .
C21 C20 H20 118.9 . .
C20 C21 C16 118.1(6) . .
C20 C21 S1 117.3(5) . .
C16 C21 S1 124.6(5) . .
O5 C22 O4 124.3(7) . .
O5 C22 C23 117.5(6) . .
O4 C22 C23 118.2(6) . .
C22 C23 C24 107.5(6) . .
C22 C23 H23A 110.2 . .
C24 C23 H23A 110.2 . .
C22 C23 H23B 110.2 . .
C24 C23 H23B 110.2 . .
H23A C23 H23B 108.5 . .
C25 C24 C23 112.0(6) . .
C25 C24 H24A 109.2 . .
C23 C24 H24A 109.2 . .
C25 C24 H24B 109.2 . .
C23 C24 H24B 109.2 . .
H24A C24 H24B 107.9 . .
C26 C25 C24 108.7(6) . .
C26 C25 H25A 110.0 . .
C24 C25 H25A 110.0 . .
C26 C25 H25B 110.0 . .
C24 C25 H25B 110.0 . .
H25A C25 H25B 108.3 . .
O7 C26 O6 125.4(6) . .
O7 C26 C25 117.0(6) . .
O6 C26 C25 117.5(6) . .
O8 C27 O9 118.1(6) . .
O8 C27 C28 122.1(6) . .
O9 C27 C28 119.8(6) . .
C27 C28 C29 114.3(6) . .
C27 C28 H28A 108.7 . .
C29 C28 H28A 108.7 . .
C27 C28 H28B 108.7 . .
C29 C28 H28B 108.7 . .
H28A C28 H28B 107.6 . .
C30 C29 C28 112.4(6) . .
C30 C29 H29A 109.1 . .
C28 C29 H29A 109.1 . .
C30 C29 H29B 109.1 . .
C28 C29 H29B 109.1 . .
H29A C29 H29B 107.9 . .
C31 C30 C29 115.2(6) . .
C31 C30 H30A 108.5 . .
C29 C30 H30A 108.5 . .
C31 C30 H30B 108.5 . .
C29 C30 H30B 108.5 . .
H30A C30 H30B 107.5 . .
O11 C31 O10 120.6(7) . .
O11 C31 C30 120.2(6) . .
O10 C31 C30 119.2(7) . .
O11 C31 Yb2 60.4(4) . 1_545
O10 C31 Yb2 60.4(4) . 1_545
C30 C31 Yb2 176.8(5) . 1_545
O12 C32 O13 118.7(7) . .
O12 C32 C33 123.9(7) . .
O13 C32 C33 117.3(7) . .
C32 C33 C34 113.6(8) . .
C32 C33 H33A 108.8 . .
C34 C33 H33A 108.8 . .
C32 C33 H33B 108.8 . .
C34 C33 H33B 108.8 . .
H33A C33 H33B 107.7 . .
C33 C34 C33 108.0(15) . 2
C33 C34 H34A 110.1 . .
C33 C34 H34A 110.1 2 .
C33 C34 H34B 110.1 . .
C33 C34 H34B 110.1 2 .
H34A C34 H34B 108.4 . .

loop_
_geom_bond_atom_site_label_1
_geom_bond_atom_site_label_2
_geom_bond_distance
_geom_bond_site_symmetry_2
Yb1 O6 2.222(4) 1_545
Yb1 O4 2.252(5) .
Yb1 O1 2.264(4) 7_566
Yb1 O12 2.362(5) .
Yb1 N2 2.459(5) .
Yb1 O13 2.469(4) .
Yb1 N3 2.471(6) .
Yb1 N1 2.478(5) .
Yb2 O7 2.265(5) 1_545
Yb2 O5 2.272(5) .
Yb2 O9 2.275(4) 5_565
Yb2 O13 2.292(4) .
Yb2 O10 2.352(5) 1_565
Yb2 O11 2.355(5) 1_565
Yb2 O8 2.399(5) .
Yb2 O9 2.426(4) .
Yb2 C31 2.705(7) 1_565
Yb2 Yb2 3.8830(9) 5_565
S1 O2 1.437(5) .
S1 O3 1.441(6) .
S1 O1 1.471(4) .
S1 C21 1.778(7) .
N1 C5 1.349(7) .
N1 C1 1.349(8) .
N2 C10 1.357(8) .
N2 C6 1.360(8) .
N3 C15 1.346(8) .
N3 C11 1.364(7) .
O1 Yb1 2.264(4) 7_566
O4 C22 1.253(7) .
O5 C22 1.252(8) .
O6 C26 1.266(7) .
O6 Yb1 2.222(4) 1_565
O7 C26 1.247(8) .
O7 Yb2 2.265(5) 1_565
O8 C27 1.249(7) .
O9 C27 1.289(8) .
O9 Yb2 2.275(4) 5_565
O10 C31 1.278(8) .
O10 Yb2 2.352(5) 1_545
O11 C31 1.248(8) .
O11 Yb2 2.355(5) 1_545
O12 C32 1.238(8) .
O13 C32 1.296(8) .
C1 C2 1.372(9) .
C1 H1 0.9300 .
C2 C3 1.367(9) .
C2 H2 0.9300 .
C3 C4 1.382(9) .
C3 H3 0.9300 .
C4 C5 1.398(8) .
C4 H4 0.9300 .
C5 C6 1.491(9) .
C6 C7 1.390(8) .
C7 C8 1.407(9) .
C7 H7 0.9300 .
C8 C9 1.391(9) .
C8 C16 1.504(8) .
C9 C10 1.393(8) .
C9 H9 0.9300 .
C10 C11 1.491(8) .
C11 C12 1.395(9) .
C12 C13 1.368(9) .
C12 H12 0.9300 .
C13 C14 1.374(9) .
C13 H13 0.9300 .
C14 C15 1.385(9) .
C14 H14 0.9300 .
C15 H15 0.9300 .
C16 C17 1.377(9) .
C16 C21 1.415(8) .
C17 C18 1.380(9) .
C17 H17 0.9300 .
C18 C19 1.372(10) .
C18 H18 0.9300 .
C19 C20 1.382(10) .
C19 H19 0.9300 .
C20 C21 1.395(8) .
C20 H20 0.9300 .
C22 C23 1.508(9) .
C23 C24 1.539(9) .
C23 H23A 0.9700 .
C23 H23B 0.9700 .
C24 C25 1.529(9) .
C24 H24A 0.9700 .
C24 H24B 0.9700 .
C25 C26 1.528(9) .
C25 H25A 0.9700 .
C25 H25B 0.9700 .
C27 C28 1.488(9) .
C28 C29 1.540(9) .
C28 H28A 0.9700 .
C28 H28B 0.9700 .
C29 C30 1.531(9) .
C29 H29A 0.9700 .
C29 H29B 0.9700 .
C30 C31 1.509(10) .
C30 H30A 0.9700 .
C30 H30B 0.9700 .
C31 Yb2 2.705(7) 1_545
C32 C33 1.483(12) .
C33 C34 1.541(13) .
C33 H33A 0.9700 .
C33 H33B 0.9700 .
C34 C33 1.541(13) 2
C34 H34A 0.9700 .
C34 H34B 0.9700 .

loop_
_geom_torsion_atom_site_label_1
_geom_torsion_atom_site_label_2
_geom_torsion_atom_site_label_3
_geom_torsion_atom_site_label_4
_geom_torsion
_geom_torsion_site_symmetry_1
_geom_torsion_site_symmetry_4
O2 S1 O1 Yb1 31.2(8) . 7_566
O3 S1 O1 Yb1 -98.9(7) . 7_566
C21 S1 O1 Yb1 147.8(6) . 7_566
C5 N1 C1 C2 3.5(11) . .
Yb1 N1 C1 C2 -178.6(6) . .
N1 C1 C2 C3 -1.5(12) . .
C1 C2 C3 C4 -0.3(11) . .
C2 C3 C4 C5 0.1(11) . .
C1 N1 C5 C4 -3.6(10) . .
Yb1 N1 C5 C4 178.4(5) . .
C1 N1 C5 C6 176.5(6) . .
Yb1 N1 C5 C6 -1.5(8) . .
C3 C4 C5 N1 1.9(10) . .
C3 C4 C5 C6 -178.2(7) . .
C10 N2 C6 C7 -1.9(10) . .
Yb1 N2 C6 C7 173.5(5) . .
C10 N2 C6 C5 -179.5(6) . .
Yb1 N2 C6 C5 -4.2(8) . .
N1 C5 C6 N2 3.6(9) . .
C4 C5 C6 N2 -176.3(6) . .
N1 C5 C6 C7 -174.1(6) . .
C4 C5 C6 C7 6.1(10) . .
N2 C6 C7 C8 -1.5(10) . .
C5 C6 C7 C8 176.1(6) . .
C6 C7 C8 C9 2.5(10) . .
C6 C7 C8 C16 179.3(6) . .
C7 C8 C9 C10 -0.3(10) . .
C16 C8 C9 C10 -176.8(6) . .
C6 N2 C10 C9 4.3(10) . .
Yb1 N2 C10 C9 -171.0(5) . .
C6 N2 C10 C11 -175.6(6) . .
Yb1 N2 C10 C11 9.1(8) . .
C8 C9 C10 N2 -3.3(10) . .
C8 C9 C10 C11 176.6(6) . .
C15 N3 C11 C12 -1.0(10) . .
Yb1 N3 C11 C12 174.8(5) . .
C15 N3 C11 C10 177.8(6) . .
Yb1 N3 C11 C10 -6.4(8) . .
N2 C10 C11 N3 -1.6(9) . .
C9 C10 C11 N3 178.5(6) . .
N2 C10 C11 C12 177.2(6) . .
C9 C10 C11 C12 -2.8(10) . .
N3 C11 C12 C13 -2.5(11) . .
C10 C11 C12 C13 178.8(6) . .
C11 C12 C13 C14 4.3(11) . .
C12 C13 C14 C15 -2.7(11) . .
C11 N3 C15 C14 2.7(11) . .
Yb1 N3 C15 C14 -173.0(6) . .
C13 C14 C15 N3 -0.9(12) . .
C9 C8 C16 C17 122.3(8) . .
C7 C8 C16 C17 -54.3(9) . .
C9 C8 C16 C21 -60.5(10) . .
C7 C8 C16 C21 123.0(8) . .
C21 C16 C17 C18 0.5(11) . .
C8 C16 C17 C18 178.0(7) . .
C16 C17 C18 C19 -1.9(12) . .
C17 C18 C19 C20 0.9(12) . .
C18 C19 C20 C21 1.5(12) . .
C19 C20 C21 C16 -2.7(11) . .
C19 C20 C21 S1 179.6(6) . .
C17 C16 C21 C20 1.7(10) . .
C8 C16 C21 C20 -175.5(6) . .
C17 C16 C21 S1 179.2(6) . .
C8 C16 C21 S1 2.0(10) . .
O2 S1 C21 C20 149.8(5) . .
O3 S1 C21 C20 -86.8(6) . .
O1 S1 C21 C20 30.4(6) . .
O2 S1 C21 C16 -27.7(7) . .
O3 S1 C21 C16 95.7(6) . .
O1 S1 C21 C16 -147.1(6) . .
Yb2 O5 C22 O4 23.7(11) . .
Yb2 O5 C22 C23 -155.0(5) . .
Yb1 O4 C22 O5 -1.0(13) . .
Yb1 O4 C22 C23 177.6(5) . .
O5 C22 C23 C24 85.0(7) . .
O4 C22 C23 C24 -93.7(7) . .
C22 C23 C24 C25 174.6(6) . .
C23 C24 C25 C26 -172.4(6) . .
Yb2 O7 C26 O6 -5.8(11) 1_565 .
Yb2 O7 C26 C25 171.6(4) 1_565 .
Yb1 O6 C26 O7 -9.6(16) 1_565 .
Yb1 O6 C26 C25 172.9(7) 1_565 .
C24 C25 C26 O7 -88.4(8) . .
C24 C25 C26 O6 89.2(7) . .
Yb2 O8 C27 O9 -2.7(7) . .
Yb2 O8 C27 C28 177.5(6) . .
Yb2 O9 C27 O8 -172.0(8) 5_565 .
Yb2 O9 C27 O8 2.7(7) . .
Yb2 O9 C27 C28 7.8(16) 5_565 .
Yb2 O9 C27 C28 -177.5(6) . .
O8 C27 C28 C29 22.1(10) . .
O9 C27 C28 C29 -157.7(6) . .
C27 C28 C29 C30 -171.3(6) . .
C28 C29 C30 C31 70.5(8) . .
Yb2 O11 C31 O10 5.2(6) 1_545 .
Yb2 O11 C31 C30 -176.4(6) 1_545 .
Yb2 O10 C31 O11 -5.3(6) 1_545 .
Yb2 O10 C31 C30 176.4(6) 1_545 .
C29 C30 C31 O11 0.3(10) . .
C29 C30 C31 O10 178.6(6) . .
Yb1 O12 C32 O13 9.2(7) . .
Yb1 O12 C32 C33 -166.3(9) . .
Yb2 O13 C32 O12 134.8(5) . .
Yb1 O13 C32 O12 -8.7(7) . .
Yb2 O13 C32 C33 -49.4(11) . .
Yb1 O13 C32 C33 167.0(8) . .
O12 C32 C33 C34 -13.7(15) . .
O13 C32 C33 C34 170.9(9) . .
C32 C33 C34 C33 110.7(10) . 2

_cod_database_fobs_code 2108483
